data_7705080
loop_
_publ_author_name
'Li, Yanhua'
'Song, Xuedan'
'Liu, Yan'
'Guo, Yongkang'
'Sun, Yu'
'Ji, Min'
'You, Zhonglu'
'An, Yonglin'

_publ_section_title
;
 Syntheses, structures, and photocatalytic properties of open-framework
 Ag-Sn-S compounds.
;
_journal_issue 33
_journal_name_full 'Dalton transactions (Cambridge, England : 2003)'
_journal_page_first 11708
_journal_page_last 11714
_journal_paper_doi 10.1039/d0dt02513e
_journal_volume 49
_journal_year 2020
_chemical_formula_sum 'Ag4 Cs4 S8 Sn2'
_chemical_formula_weight 1456.98
_space_group_crystal_system orthorhombic
_space_group_IT_number 72
_space_group_name_Hall '-I 2 2c'
_space_group_name_H-M_alt 'I b a m'
_audit_creation_method SHELXL-2017/1
_audit_update_record
;
2020-01-04 deposited with the CCDC.	2020-08-10 downloaded from the CCDC.
;
_cell_angle_alpha 90
_cell_angle_beta 90
_cell_angle_gamma 90
_cell_formula_units_Z 2
_cell_length_a 6.011(2)
_cell_length_b 11.876(4)
_cell_length_c 14.133(6)
_cell_measurement_reflns_used 1733
_cell_measurement_temperature 273(2)
_cell_measurement_theta_max 28.36
_cell_measurement_theta_min 2.88
_cell_volume 1008.9(6)
_computing_structure_refinement 'SHELXL-2017/1 (Sheldrick, 2017)'
_diffrn_ambient_temperature 273(2)
_diffrn_measured_fraction_theta_full 0.979
_diffrn_measured_fraction_theta_max 0.980
_diffrn_measurement_device_type 'CCD area detector'
_diffrn_measurement_method 'phi and omega scans'
_diffrn_radiation_type MoK\a
_diffrn_radiation_wavelength 0.71073
_diffrn_reflns_av_R_equivalents 0.0721
_diffrn_reflns_av_unetI/netI 0.0539
_diffrn_reflns_Laue_measured_fraction_full 0.979
_diffrn_reflns_Laue_measured_fraction_max 0.980
_diffrn_reflns_limit_h_max 7
_diffrn_reflns_limit_h_min -8
_diffrn_reflns_limit_k_max 10
_diffrn_reflns_limit_k_min -15
_diffrn_reflns_limit_l_max 18
_diffrn_reflns_limit_l_min -13
_diffrn_reflns_number 3040
_diffrn_reflns_point_group_measured_fraction_full 0.979
_diffrn_reflns_point_group_measured_fraction_max 0.980
_diffrn_reflns_theta_full 25.242
_diffrn_reflns_theta_max 28.389
_diffrn_reflns_theta_min 2.883
_diffrn_source 'sealed tube'
_exptl_absorpt_coefficient_mu 14.161
_exptl_absorpt_correction_T_max 0.7457
_exptl_absorpt_correction_T_min 0.3082
_exptl_absorpt_correction_type multi-scan
_exptl_absorpt_process_details SADABS-2014/5
_exptl_crystal_colour yellow
_exptl_crystal_density_diffrn 4.796
_exptl_crystal_description flat
_exptl_crystal_F_000 1272
_exptl_crystal_size_max 0.16
_exptl_crystal_size_mid 0.15
_exptl_crystal_size_min 0.05
_refine_diff_density_max 3.970
_refine_diff_density_min -3.468
_refine_diff_density_rms 0.590
_refine_ls_extinction_method none
_refine_ls_goodness_of_fit_ref 1.082
_refine_ls_hydrogen_treatment undef
_refine_ls_matrix_type full
_refine_ls_number_parameters 27
_refine_ls_number_reflns 645
_refine_ls_number_restraints 6
_refine_ls_restrained_S_all 1.077
_refine_ls_R_factor_all 0.0747
_refine_ls_R_factor_gt 0.0648
_refine_ls_shift/su_max 0.000
_refine_ls_shift/su_mean 0.000
_refine_ls_structure_factor_coef Fsqd
_refine_ls_weighting_details 'w=1/[\s^2^(Fo^2^)+(0.0841P)^2^+76.2840P] where P=(Fo^2^+2Fc^2^)/3'
_refine_ls_weighting_scheme calc
_refine_ls_wR_factor_gt 0.1546
_refine_ls_wR_factor_ref 0.1625
_reflns_Friedel_coverage 0.000
_reflns_number_gt 540
_reflns_number_total 645
_reflns_threshold_expression 'I > 2\s(I)'
_cod_data_source_file d0dt02513e2.cif
_cod_data_source_block 1_CCDC1
_cod_depositor_comments
;
The following automatic conversions were performed:

data item '_exptl_absorpt_correction_type' value 'Multi-scan' was
changed to 'multi-scan' in accordance with the
/home/data/users/saulius/crontab/automatic-downloads/rss-feeds/RSC/lib/dictionaries/cif_core.dic
dictionary named 'cif_core.dic' version 2.4.2 last updated on
2011-04-26.

Automatic conversion script
Id: cif_fix_values 7556 2019-12-06 15:28:31Z antanas 

 Adding full bibliography for 7705079--7705083.cif.
;
_cod_database_code 7705080
_shelx_shelxl_version_number 2017/1
_shelx_space_group_comment
;
The symmetry employed for this shelxl refinement is uniquely defined
by the following loop, which should always be used as a source of
symmetry information in preference to the above space-group names.
They are only intended as comments.
;

loop_
_space_group_symop_operation_xyz
'x, y, z'
'-x, -y, z'
'x, -y, -z+1/2'
'-x, y, -z+1/2'
'x+1/2, y+1/2, z+1/2'
'-x+1/2, -y+1/2, z+1/2'
'x+1/2, -y+1/2, -z+1'
'-x+1/2, y+1/2, -z+1'
'-x, -y, -z'
'x, y, -z'
'-x, y, z-1/2'
'x, -y, z-1/2'
'-x+1/2, -y+1/2, -z+1/2'
'x+1/2, y+1/2, -z+1/2'
'-x+1/2, y+1/2, z'
'x+1/2, -y+1/2, z'

loop_
_atom_site_label
_atom_site_type_symbol
_atom_site_fract_x
_atom_site_fract_y
_atom_site_fract_z
_atom_site_U_iso_or_equiv
_atom_site_adp_type
_atom_site_occupancy
_atom_site_site_symmetry_order
_atom_site_calc_flag
_atom_site_refinement_flags_posn
_atom_site_refinement_flags_adp
_atom_site_refinement_flags_occupancy
_atom_site_disorder_assembly
_atom_site_disorder_group
Sn1 Sn 0.500000 0.000000 0.250000 0.0135(4) Uani 1 4 d S T P . .
Ag1 Ag 0.000000 0.20608(16) 0.250000 0.0324(5) Uani 1 2 d S T P . .
S1 S 0.2895(6) 0.1184(3) 0.3543(3) 0.0189(7) Uani 0.97 1 d . . P A 1
S2 S 0.000000 0.000000 0.250000 0.018(10) Uani 0.12 4 d S TU P A 2
Cs1 Cs 0.2189(2) 0.12822(10) 0.000000 0.0214(4) Uani 1 2 d S T P A .

loop_
_atom_site_aniso_label
_atom_site_aniso_U_11
_atom_site_aniso_U_22
_atom_site_aniso_U_33
_atom_site_aniso_U_23
_atom_site_aniso_U_13
_atom_site_aniso_U_12
Sn1 0.0168(8) 0.0120(8) 0.0117(8) 0.000 0.000 0.000
Ag1 0.0265(9) 0.0406(10) 0.0300(9) 0.000 -0.0047(6) 0.000
S1 0.0215(17) 0.0220(16) 0.0131(16) -0.0014(11) 0.0004(13) 0.0043(12)
S2 0.019(11) 0.019(11) 0.015(11) 0.000 0.000 0.000
Cs1 0.0240(7) 0.0199(6) 0.0204(7) 0.000 0.000 0.0008(4)

loop_
_atom_type_symbol
_atom_type_description
_atom_type_scat_dispersion_real
_atom_type_scat_dispersion_imag
_atom_type_scat_source
Ag Ag -0.8971 1.1015 'International Tables Vol C Tables 4.2.6.8 and 6.1.1.4'
Cs Cs -0.3680 2.1192 'International Tables Vol C Tables 4.2.6.8 and 6.1.1.4'
S S 0.1246 0.1234 'International Tables Vol C Tables 4.2.6.8 and 6.1.1.4'
Sn Sn -0.6537 1.4246 'International Tables Vol C Tables 4.2.6.8 and 6.1.1.4'

loop_
_geom_angle_atom_site_label_1
_geom_angle_atom_site_label_2
_geom_angle_atom_site_label_3
_geom_angle
_geom_angle_site_symmetry_1
_geom_angle_site_symmetry_3
_geom_angle_publ_flag
S1 Sn1 S1 116.29(18) . 3 ?
S1 Sn1 S1 108.22(17) . 4_655 ?
S1 Sn1 S1 104.15(17) 3 4_655 ?
S1 Sn1 S1 104.15(17) . 2_655 ?
S1 Sn1 S1 108.22(17) 3 2_655 ?
S1 Sn1 S1 116.29(18) 4_655 2_655 ?
S1 Sn1 Cs1 95.29(9) . . ?
S1 Sn1 Cs1 58.90(9) 3 . ?
S1 Sn1 Cs1 58.87(9) 4_655 . ?
S1 Sn1 Cs1 160.30(8) 2_655 . ?
S1 Sn1 Cs1 58.87(9) . 11_656 ?
S1 Sn1 Cs1 160.30(8) 3 11_656 ?
S1 Sn1 Cs1 95.29(9) 4_655 11_656 ?
S1 Sn1 Cs1 58.90(9) 2_655 11_656 ?
Cs1 Sn1 Cs1 137.51(4) . 11_656 ?
S1 Sn1 Cs1 160.30(8) . 9_655 ?
S1 Sn1 Cs1 58.87(9) 3 9_655 ?
S1 Sn1 Cs1 58.90(9) 4_655 9_655 ?
S1 Sn1 Cs1 95.29(9) 2_655 9_655 ?
Cs1 Sn1 Cs1 65.55(4) . 9_655 ?
Cs1 Sn1 Cs1 132.58(4) 11_656 9_655 ?
S1 Sn1 Cs1 58.90(9) . 3 ?
S1 Sn1 Cs1 95.29(9) 3 3 ?
S1 Sn1 Cs1 160.30(8) 4_655 3 ?
S1 Sn1 Cs1 58.87(9) 2_655 3 ?
Cs1 Sn1 Cs1 132.58(4) . 3 ?
Cs1 Sn1 Cs1 65.55(4) 11_656 3 ?
Cs1 Sn1 Cs1 137.51(4) 9_655 3 ?
S1 Ag1 S1 130.90(18) 4 . ?
S1 Ag1 S1 107.45(9) 4 16_455 ?
S1 Ag1 S1 107.95(14) . 16_455 ?
S1 Ag1 S1 107.95(14) 4 13 ?
S1 Ag1 S1 107.45(9) . 13 ?
S1 Ag1 S1 85.95(15) 16_455 13 ?
S1 Ag1 Ag1 142.37(9) 4 13 ?
S1 Ag1 Ag1 58.71(9) . 13 ?
S1 Ag1 Ag1 100.35(11) 16_455 13 ?
S1 Ag1 Ag1 48.74(8) 13 13 ?
S1 Ag1 Ag1 58.71(9) 4 13_455 ?
S1 Ag1 Ag1 142.37(9) . 13_455 ?
S1 Ag1 Ag1 48.74(8) 16_455 13_455 ?
S1 Ag1 Ag1 100.35(11) 13 13_455 ?
Ag1 Ag1 Ag1 141.71(13) 13 13_455 ?
S1 Ag1 Cs1 101.59(9) 4 11_556 ?
S1 Ag1 Cs1 66.50(9) . 11_556 ?
S1 Ag1 Cs1 63.45(7) 16_455 11_556 ?
S1 Ag1 Cs1 142.70(9) 13 11_556 ?
Ag1 Ag1 Cs1 113.47(2) 13 11_556 ?
Ag1 Ag1 Cs1 75.99(2) 13_455 11_556 ?
S2 Ag1 Cs1 76.22(3) . . ?
S1 Ag1 Cs1 66.49(9) 4 . ?
S1 Ag1 Cs1 101.59(9) . . ?
S1 Ag1 Cs1 142.70(9) 16_455 . ?
S1 Ag1 Cs1 63.45(7) 13 . ?
Ag1 Ag1 Cs1 75.99(2) 13 . ?
Ag1 Ag1 Cs1 113.47(2) 13_455 . ?
Cs1 Ag1 Cs1 152.44(7) 11_556 . ?
S1 Ag1 Cs1 158.13(8) 4 13 ?
S1 Ag1 Cs1 56.29(8) . 13 ?
S1 Ag1 Cs1 54.96(8) 16_455 13 ?
S1 Ag1 Cs1 85.25(8) 13 13 ?
Ag1 Ag1 Cs1 59.24(3) 13 13 ?
Ag1 Ag1 Cs1 102.53(5) 13_455 13 ?
Cs1 Ag1 Cs1 60.26(3) 11_556 13 ?
Cs1 Ag1 Cs1 135.23(2) . 13 ?
S1 Ag1 Cs1 56.29(8) 4 7_454 ?
S1 Ag1 Cs1 158.13(8) . 7_454 ?
S1 Ag1 Cs1 85.25(8) 16_455 7_454 ?
S1 Ag1 Cs1 54.96(8) 13 7_454 ?
Ag1 Ag1 Cs1 102.53(5) 13 7_454 ?
Ag1 Ag1 Cs1 59.24(3) 13_455 7_454 ?
Cs1 Ag1 Cs1 135.23(2) 11_556 7_454 ?
Cs1 Ag1 Cs1 60.26(3) . 7_454 ?
Cs1 Ag1 Cs1 126.65(6) 13 7_454 ?
Sn1 S1 Ag1 104.39(13) . . ?
Sn1 S1 Ag1 82.92(11) . 13 ?
Ag1 S1 Ag1 72.55(9) . 13 ?
Sn1 S1 Cs1 86.42(10) . 11_656 ?
Ag1 S1 Cs1 153.07(14) . 11_656 ?
Ag1 S1 Cs1 84.70(9) 13 11_656 ?
Sn1 S1 Cs1 86.39(10) . 3 ?
Ag1 S1 Cs1 126.28(14) . 3 ?
Ag1 S1 Cs1 160.39(14) 13 3 ?
Cs1 S1 Cs1 78.26(8) 11_656 3 ?
Sn1 S1 Cs1 146.94(14) . 13 ?
Ag1 S1 Cs1 88.83(10) . 13 ?
Ag1 S1 Cs1 72.20(8) 13 13 ?
Cs1 S1 Cs1 70.23(7) 11_656 13 ?
Cs1 S1 Cs1 110.25(10) 3 13 ?
Sn1 S1 Cs1 143.07(13) . 11_556 ?
Ag1 S1 Cs1 74.93(9) . 11_556 ?
Ag1 S1 Cs1 129.33(11) 13 11_556 ?
Cs1 S1 Cs1 111.06(10) 11_656 11_556 ?
Cs1 S1 Cs1 66.99(7) 3 11_556 ?
Cs1 S1 Cs1 69.33(6) 13 11_556 ?
Ag1 S2 Ag1 180.0 2 . ?
Ag1 S2 Cs1 111.993(18) 2 . ?
Ag1 S2 Cs1 68.007(18) . . ?
Ag1 S2 Cs1 68.006(18) 2 9 ?
Ag1 S2 Cs1 111.994(18) . 9 ?
Cs1 S2 Cs1 59.33(4) . 9 ?
Ag1 S2 Cs1 111.994(18) 2 11_556 ?
Ag1 S2 Cs1 68.006(18) . 11_556 ?
Cs1 S2 Cs1 136.01(4) . 11_556 ?
Cs1 S2 Cs1 142.24(4) 9 11_556 ?
Ag1 S2 Cs1 68.006(18) 2 3 ?
Ag1 S2 Cs1 111.994(18) . 3 ?
Cs1 S2 Cs1 142.24(4) . 3 ?
Cs1 S2 Cs1 136.01(4) 9 3 ?
Cs1 S2 Cs1 59.33(4) 11_556 3 ?
S1 Cs1 S1 69.70(12) 4_655 11_655 ?
S1 Cs1 S1 101.74(8) 4_655 12 ?
S1 Cs1 S1 63.30(10) 11_655 12 ?
S1 Cs1 S1 63.30(10) 4_655 3 ?
S1 Cs1 S1 101.74(8) 11_655 3 ?
S1 Cs1 S1 69.67(12) 12 3 ?
S1 Cs1 S1 73.46(8) 4_655 13 ?
S1 Cs1 S1 111.14(9) 11_655 13 ?
S1 Cs1 S1 173.98(4) 12 13 ?
S1 Cs1 S1 110.45(10) 3 13 ?
S1 Cs1 S1 111.14(9) 4_655 6_554 ?
S1 Cs1 S1 73.46(8) 11_655 6_554 ?
S1 Cs1 S1 110.45(10) 12 6_554 ?
S1 Cs1 S1 173.98(4) 3 6_554 ?
S1 Cs1 S1 68.76(12) 13 6_554 ?
S1 Cs1 S1 176.21(11) 4_655 11 ?
S1 Cs1 S1 111.06(10) 11_655 11 ?
S1 Cs1 S1 75.68(11) 12 11 ?
S1 Cs1 S1 113.01(7) 3 11 ?
S1 Cs1 S1 109.28(9) 13 11 ?
S1 Cs1 S1 72.51(9) 6_554 11 ?
S1 Cs1 S1 111.06(10) 4_655 4 ?
S1 Cs1 S1 176.21(11) 11_655 4 ?
S1 Cs1 S1 113.01(7) 12 4 ?
S1 Cs1 S1 75.68(11) 3 4 ?
S1 Cs1 S1 72.51(9) 13 4 ?
S1 Cs1 S1 109.28(9) 6_554 4 ?
S1 Cs1 S1 67.92(12) 11 4 ?
S1 Cs1 Ag1 143.68(6) 4_655 10 ?
S1 Cs1 Ag1 76.44(6) 11_655 10 ?
S1 Cs1 Ag1 73.35(7) 12 10 ?
S1 Cs1 Ag1 138.88(7) 3 10 ?
S1 Cs1 Ag1 108.23(7) 13 10 ?
S1 Cs1 Ag1 44.34(6) 6_554 10 ?
S1 Cs1 Ag1 38.58(6) 11 10 ?
S1 Cs1 Ag1 103.60(7) 4 10 ?
S1 Cs1 Ag1 76.44(6) 4_655 . ?
S1 Cs1 Ag1 143.68(6) 11_655 . ?
S1 Cs1 Ag1 138.88(7) 12 . ?
S1 Cs1 Ag1 73.35(7) 3 . ?
S1 Cs1 Ag1 44.34(6) 13 . ?
S1 Cs1 Ag1 108.23(7) 6_554 . ?
S1 Cs1 Ag1 103.60(7) 11 . ?
S1 Cs1 Ag1 38.58(6) 4 . ?
Ag1 Cs1 Ag1 131.06(5) 10 . ?
S1 Cs1 Cs1 120.77(6) 4_655 9 ?
S1 Cs1 Cs1 120.77(6) 11_655 9 ?
S1 Cs1 Cs1 57.47(6) 12 9 ?
S1 Cs1 Cs1 57.47(6) 3 9 ?
S1 Cs1 Cs1 127.99(7) 13 9 ?
S1 Cs1 Cs1 127.99(7) 6_554 9 ?
S1 Cs1 Cs1 55.54(6) 11 9 ?
S1 Cs1 Cs1 55.54(6) 4 9 ?
Ag1 Cs1 Cs1 87.63(3) 10 9 ?
Ag1 Cs1 Cs1 87.63(3) . 9 ?
S1 Cs1 S2 138.56(6) 4_655 9 ?
S1 Cs1 S2 75.91(6) 11_655 9 ?
S1 Cs1 S2 40.32(6) 12 9 ?
S1 Cs1 S2 103.31(7) 3 9 ?
S1 Cs1 S2 142.68(6) 13 9 ?
S1 Cs1 S2 79.28(6) 6_554 9 ?
S1 Cs1 S2 40.05(6) 11 9 ?
S1 Cs1 S2 101.85(6) 4 9 ?
Ag1 Cs1 S2 35.77(3) 10 9 ?
Ag1 Cs1 S2 140.39(4) . 9 ?
Cs1 Cs1 S2 60.336(19) 9 9 ?

loop_
_geom_bond_atom_site_label_1
_geom_bond_atom_site_label_2
_geom_bond_distance
_geom_bond_site_symmetry_2
_geom_bond_publ_flag
Sn1 S1 2.398(3) . ?
Sn1 S1 2.398(3) 3 ?
Sn1 S1 2.398(3) 4_655 ?
Sn1 S1 2.398(3) 2_655 ?
Sn1 Cs1 4.2022(15) . ?
Sn1 Cs1 4.2022(15) 11_656 ?
Sn1 Cs1 4.2022(15) 9_655 ?
Sn1 Cs1 4.2022(15) 3 ?
Ag1 S2 2.447(2) . ?
Ag1 S1 2.507(4) 4 ?
Ag1 S1 2.507(4) . ?
Ag1 S1 2.850(4) 16_455 ?
Ag1 S1 2.850(4) 13 ?
Ag1 Ag1 3.1814(16) 13 ?
Ag1 Ag1 3.1814(16) 13_455 ?
Ag1 Cs1 3.8819(16) 11_556 ?
Ag1 Cs1 3.8820(16) . ?
Ag1 Cs1 4.3832(17) 13 ?
Ag1 Cs1 4.3832(17) 7_454 ?
S1 Cs1 3.604(4) 11_656 ?
S1 Cs1 3.605(4) 3 ?
S1 Cs1 3.647(4) 13 ?
S1 Cs1 3.687(4) 11_556 ?
S2 Cs1 4.0661(14) . ?
S2 Cs1 4.0661(15) 9 ?
S2 Cs1 4.0661(14) 11_556 ?
S2 Cs1 4.0661(14) 3 ?
Cs1 Cs1 4.025(3) 9 ?
